data_7021429
loop_
_publ_author_name
'Yan, Wei-Hong'
'Bao, Song-Song'
'Huang, Jian'
'Ren, Min'
'Sheng, Xiao-Li'
'Cai, Zhong-Sheng'
'Lu, Chang-Sheng'
'Meng, Qing-Jin'
'Zheng, Li-Min'

_publ_section_title
;
 Co(ii) and Ni(ii) complexes based on
 anthraquinone-1,4,5,8-tetracarboxylic acid (H4AQTC): canted
 antiferromagnetism and slow magnetization relaxation in
 {[Co2(AQTC)(H2O)6]&#x00B7;6H2O}.
;
_journal_issue 23
_journal_name_full 'Dalton transactions (Cambridge, England : 2003)'
_journal_page_first 8241
_journal_page_last 8248
_journal_paper_doi 10.1039/c3dt50381j
_journal_volume 42
_journal_year 2013
_chemical_formula_moiety 'C13 H11 N2 Ni O8, 3(H2 O)'
_chemical_formula_sum 'C13 H17 N2 Ni O11'
_chemical_formula_weight 436.00
_chemical_name_systematic
;
?
;
_space_group_IT_number 14
_symmetry_cell_setting monoclinic
_symmetry_space_group_name_Hall '-P 2ybc'
_symmetry_space_group_name_H-M 'P 1 21/c 1'
_atom_sites_solution_hydrogens geom
_atom_sites_solution_primary direct
_atom_sites_solution_secondary difmap
_audit_creation_method SHELXL-97
_cell_angle_alpha 90.00
_cell_angle_beta 101.8300(10)
_cell_angle_gamma 90.00
_cell_formula_units_Z 4
_cell_length_a 8.7430(6)
_cell_length_b 11.8990(8)
_cell_length_c 16.6418(11)
_cell_measurement_reflns_used 3795
_cell_measurement_temperature 296(2)
_cell_measurement_theta_max 26.01
_cell_measurement_theta_min 2.38
_cell_volume 1694.5(2)
_computing_cell_refinement SMART
_computing_data_collection 'SMART (Bruker, 2000)'
_computing_data_reduction 'SAINT (Bruker, 2000)'
_computing_molecular_graphics SHELXTL
_computing_publication_material SHELXTL
_computing_structure_refinement SHELXTL
_computing_structure_solution 'SHELXTL (Bruker, 2000)'
_diffrn_ambient_temperature 296(2)
_diffrn_measured_fraction_theta_full 0.981
_diffrn_measured_fraction_theta_max 0.981
_diffrn_measurement_device_type 'Bruker Apex 2'
_diffrn_radiation_monochromator graphite
_diffrn_radiation_source 'fine-focus sealed tube'
_diffrn_radiation_type MoK\a
_diffrn_radiation_wavelength 0.71073
_diffrn_reflns_av_R_equivalents 0.0292
_diffrn_reflns_av_unetI/netI 0.0290
_diffrn_reflns_limit_h_max 10
_diffrn_reflns_limit_h_min -10
_diffrn_reflns_limit_k_max 14
_diffrn_reflns_limit_k_min -14
_diffrn_reflns_limit_l_max 19
_diffrn_reflns_limit_l_min -20
_diffrn_reflns_number 12321
_diffrn_reflns_theta_full 26.00
_diffrn_reflns_theta_max 26.00
_diffrn_reflns_theta_min 2.12
_exptl_absorpt_coefficient_mu 1.210
_exptl_absorpt_correction_T_max 0.714
_exptl_absorpt_correction_T_min 0.704
_exptl_absorpt_correction_type multi-scan
_exptl_absorpt_process_details 'SADABS(Bruker, 2000)'
_exptl_crystal_colour green
_exptl_crystal_density_diffrn 1.709
_exptl_crystal_density_method 'not measured'
_exptl_crystal_description block
_exptl_crystal_F_000 900
_exptl_crystal_size_max 0.30
_exptl_crystal_size_mid 0.30
_exptl_crystal_size_min 0.28
_refine_diff_density_max 0.334
_refine_diff_density_min -0.249
_refine_diff_density_rms 0.055
_refine_ls_extinction_method none
_refine_ls_goodness_of_fit_ref 1.000
_refine_ls_hydrogen_treatment constr
_refine_ls_matrix_type full
_refine_ls_number_parameters 244
_refine_ls_number_reflns 3272
_refine_ls_number_restraints 0
_refine_ls_restrained_S_all 1.000
_refine_ls_R_factor_all 0.0374
_refine_ls_R_factor_gt 0.0278
_refine_ls_shift/su_max 0.001
_refine_ls_shift/su_mean 0.000
_refine_ls_structure_factor_coef Fsqd
_refine_ls_weighting_details 'calc w=1/[\s^2^(Fo^2^)+(0.0290P)^2^+1.0900P] where P=(Fo^2^+2Fc^2^)/3'
_refine_ls_weighting_scheme calc
_refine_ls_wR_factor_gt 0.0645
_refine_ls_wR_factor_ref 0.0691
_reflns_number_gt 2716
_reflns_number_total 3272
_reflns_threshold_expression >2sigma(I)
_cod_data_source_file c3dt50381j.txt
_cod_data_source_block 110919c_0m
_cod_depositor_comments
;
The following automatic conversions were performed:

'_symmetry_cell_setting' value 'Monoclinic' changed to 'monoclinic'
according to /home/saulius/struct/CIF-dictionaries/cif_core.dic
dictionary named 'cif_core.dic' version 2.4.2 from 2011-04-26.

Automatic conversion script
Id: cif_fix_values 1891 2012-01-12 08:04:46Z andrius 
;
_cod_original_sg_symbol_H-M 'P 21/c'
_cod_database_code 7021429

loop_
_symmetry_equiv_pos_as_xyz
'x, y, z'
'-x, y+1/2, -z+1/2'
'-x, -y, -z'
'x, -y-1/2, z-1/2'

loop_
_atom_site_label
_atom_site_type_symbol
_atom_site_fract_x
_atom_site_fract_y
_atom_site_fract_z
_atom_site_U_iso_or_equiv
_atom_site_adp_type
_atom_site_occupancy
_atom_site_symmetry_multiplicity
_atom_site_calc_flag
_atom_site_refinement_flags
Ni1 Ni 0.27997(3) 0.05520(2) 0.854811(15) 0.02084(9) Uani 1 1 d .
C1 C 0.1215(2) 0.05304(19) 0.33143(13) 0.0244(5) Uani 1 1 d .
C2 C 0.1906(2) 0.07041(17) 0.42232(12) 0.0215(4) Uani 1 1 d .
C3 C 0.0923(3) 0.11347(19) 0.47063(13) 0.0279(5) Uani 1 1 d .
H3 H -0.0079 0.1365 0.4459 0.033 Uiso 1 1 calc R
C4 C 0.1409(3) 0.12272(19) 0.55494(14) 0.0286(5) Uani 1 1 d .
H4 H 0.0735 0.1533 0.5856 0.034 Uiso 1 1 calc R
C5 C 0.2881(2) 0.08729(18) 0.59449(12) 0.0226(5) Uani 1 1 d .
C6 C 0.3888(2) 0.04283(17) 0.54685(12) 0.0200(4) Uani 1 1 d .
C7 C 0.3419(2) 0.03788(17) 0.46075(12) 0.0201(4) Uani 1 1 d .
C8 C 0.3367(2) 0.10610(19) 0.68625(13) 0.0241(5) Uani 1 1 d .
C9 C 0.5399(2) -0.00718(17) 0.58830(12) 0.0212(4) Uani 1 1 d .
O5 O 0.56208(17) -0.03122(14) 0.66077(9) 0.0305(4) Uani 1 1 d .
C11 C 0.2020(3) 0.0849(2) 1.02935(14) 0.0302(5) Uani 1 1 d .
H11 H 0.1026 0.1081 1.0034 0.036 Uiso 1 1 calc R
C12 C 0.2409(3) 0.0830(2) 1.11369(15) 0.0375(6) Uani 1 1 d .
H12 H 0.1685 0.1031 1.1450 0.045 Uiso 1 1 calc R
C13 C 0.3900(3) 0.0505(2) 1.15056(14) 0.0336(6) Uani 1 1 d .
H13 H 0.4193 0.0510 1.2075 0.040 Uiso 1 1 calc R
C14 C 0.4442(2) 0.01994(17) 1.02468(12) 0.0202(4) Uani 1 1 d .
N1 N 0.30489(19) 0.05375(15) 0.98397(10) 0.0224(4) Uani 1 1 d .
N2 N 0.4938(2) 0.01825(15) 1.10611(10) 0.0235(4) Uani 1 1 d .
O1 O 0.06219(19) 0.13641(13) 0.29070(9) 0.0344(4) Uani 1 1 d .
O2 O 0.11845(18) -0.04561(13) 0.30480(10) 0.0344(4) Uani 1 1 d .
O3 O 0.4246(2) 0.18700(14) 0.70938(9) 0.0377(4) Uani 1 1 d .
O4 O 0.27604(17) 0.04142(13) 0.73127(8) 0.0266(3) Uani 1 1 d .
O1W O 0.06695(17) 0.13650(13) 0.83277(9) 0.0292(4) Uani 1 1 d .
H1WA H 0.0743 0.2065 0.8241 0.044 Uiso 1 1 d R
H1WB H 0.0048 0.1056 0.7929 0.044 Uiso 1 1 d R
O2W O 0.37832(18) 0.21143(13) 0.86331(9) 0.0325(4) Uani 1 1 d .
H2WA H 0.4065 0.2143 0.8174 0.049 Uiso 1 1 d R
H2WB H 0.4577 0.2199 0.9020 0.049 Uiso 1 1 d R
O3W O 0.15395(17) -0.09106(12) 0.84699(9) 0.0269(3) Uani 1 1 d .
H3WA H 0.0823 -0.0995 0.8044 0.040 Uiso 1 1 d R
H3WB H 0.2100 -0.1500 0.8541 0.040 Uiso 1 1 d R
O4W O 0.6485(3) 0.22601(19) 0.97439(12) 0.0692(7) Uani 1 1 d .
H4WA H 0.6655 0.2583 1.0209 0.104 Uiso 1 1 d R
H4WB H 0.7108 0.2498 0.9453 0.104 Uiso 1 1 d R
O5W O 0.3148(2) 0.71467(14) 0.86121(10) 0.0403(4) Uani 1 1 d .
H5WA H 0.2507 0.6621 0.8439 0.060 Uiso 1 1 d R
H5WB H 0.3919 0.7120 0.8373 0.060 Uiso 1 1 d R
O6W O 0.2586(2) 0.81271(18) 0.66151(12) 0.0582(5) Uani 1 1 d .
H6WA H 0.2634 0.8807 0.6776 0.087 Uiso 1 1 d R
H6WB H 0.1952 0.7753 0.6835 0.087 Uiso 1 1 d R

loop_
_atom_site_aniso_label
_atom_site_aniso_U_11
_atom_site_aniso_U_22
_atom_site_aniso_U_33
_atom_site_aniso_U_23
_atom_site_aniso_U_13
_atom_site_aniso_U_12
Ni1 0.02235(15) 0.02485(16) 0.01395(14) -0.00087(11) 0.00055(10) 0.00165(11)
C1 0.0204(10) 0.0320(13) 0.0188(11) -0.0009(10) -0.0005(8) -0.0018(9)
C2 0.0249(10) 0.0207(11) 0.0168(10) 0.0014(9) -0.0007(8) -0.0003(8)
C3 0.0230(11) 0.0349(13) 0.0235(12) 0.0004(10) -0.0005(9) 0.0029(9)
C4 0.0292(12) 0.0344(13) 0.0234(12) -0.0018(10) 0.0081(9) 0.0035(10)
C5 0.0252(11) 0.0254(11) 0.0167(10) 0.0009(9) 0.0032(9) -0.0020(9)
C6 0.0228(10) 0.0216(11) 0.0151(10) 0.0002(8) 0.0027(8) -0.0020(8)
C7 0.0231(10) 0.0204(11) 0.0157(10) 0.0017(8) 0.0016(8) -0.0032(8)
C8 0.0244(11) 0.0298(12) 0.0176(11) 0.0007(9) 0.0031(9) 0.0060(9)
C9 0.0252(11) 0.0209(11) 0.0159(10) -0.0025(8) 0.0008(8) -0.0037(9)
O5 0.0321(8) 0.0462(10) 0.0124(7) 0.0054(7) 0.0024(6) 0.0081(7)
C11 0.0240(11) 0.0392(14) 0.0268(12) -0.0006(10) 0.0038(9) 0.0066(10)
C12 0.0352(13) 0.0539(17) 0.0263(13) -0.0019(12) 0.0134(10) 0.0120(12)
C13 0.0398(13) 0.0451(15) 0.0168(11) -0.0004(11) 0.0077(10) 0.0067(11)
C14 0.0233(10) 0.0207(11) 0.0160(10) -0.0013(8) 0.0026(8) -0.0009(8)
N1 0.0215(9) 0.0265(10) 0.0182(9) -0.0003(8) 0.0021(7) 0.0013(7)
N2 0.0254(9) 0.0304(10) 0.0140(9) -0.0006(8) 0.0019(7) 0.0024(8)
O1 0.0419(9) 0.0300(9) 0.0238(9) 0.0041(7) -0.0111(7) 0.0019(7)
O2 0.0360(9) 0.0308(9) 0.0292(9) -0.0072(7) -0.0101(7) 0.0046(7)
O3 0.0486(10) 0.0412(10) 0.0235(9) -0.0059(8) 0.0081(8) -0.0163(8)
O4 0.0308(8) 0.0342(9) 0.0147(7) -0.0001(7) 0.0046(6) -0.0020(7)
O1W 0.0281(8) 0.0290(9) 0.0267(8) -0.0028(7) -0.0033(7) 0.0036(7)
O2W 0.0395(9) 0.0318(9) 0.0250(8) -0.0042(7) 0.0040(7) -0.0052(7)
O3W 0.0273(8) 0.0266(8) 0.0234(8) -0.0001(7) -0.0025(6) -0.0004(6)
O4W 0.0838(16) 0.0734(15) 0.0416(12) 0.0043(11) -0.0075(11) -0.0339(13)
O5W 0.0381(9) 0.0305(9) 0.0516(11) -0.0073(8) 0.0076(8) 0.0016(7)
O6W 0.0570(12) 0.0634(14) 0.0579(13) -0.0022(11) 0.0203(10) -0.0006(10)

loop_
_atom_type_symbol
_atom_type_description
_atom_type_scat_dispersion_real
_atom_type_scat_dispersion_imag
_atom_type_scat_source
C C 0.0033 0.0016 'International Tables Vol C Tables 4.2.6.8 and 6.1.1.4'
H H 0.0000 0.0000 'International Tables Vol C Tables 4.2.6.8 and 6.1.1.4'
N N 0.0061 0.0033 'International Tables Vol C Tables 4.2.6.8 and 6.1.1.4'
O O 0.0106 0.0060 'International Tables Vol C Tables 4.2.6.8 and 6.1.1.4'
Ni Ni 0.3393 1.1124 'International Tables Vol C Tables 4.2.6.8 and 6.1.1.4'

loop_
_geom_angle_atom_site_label_1
_geom_angle_atom_site_label_2
_geom_angle_atom_site_label_3
_geom_angle
_geom_angle_site_symmetry_3
O2W Ni1 O3W 172.39(6) .
O2W Ni1 O4 93.58(6) .
O3W Ni1 O4 88.29(6) .
O2W Ni1 O1W 86.41(6) .
O3W Ni1 O1W 86.16(6) .
O4 Ni1 O1W 91.73(6) .
O2W Ni1 N1 89.02(6) .
O3W Ni1 N1 89.98(6) .
O4 Ni1 N1 173.01(6) .
O1W Ni1 N1 94.91(6) .
O2W Ni1 N2 90.05(7) 3_657
O3W Ni1 N2 97.12(6) 3_657
O4 Ni1 N2 95.53(6) 3_657
O1W Ni1 N2 172.11(6) 3_657
N1 Ni1 N2 77.96(6) 3_657
O1 C1 O2 125.04(19) .
O1 C1 C2 117.77(19) .
O2 C1 C2 116.98(19) .
C3 C2 C7 118.42(19) .
C3 C2 C1 117.27(18) .
C7 C2 C1 124.12(18) .
C4 C3 C2 121.2(2) .
C4 C3 H3 119.4 .
C2 C3 H3 119.4 .
C3 C4 C5 121.3(2) .
C3 C4 H4 119.3 .
C5 C4 H4 119.3 .
C4 C5 C6 118.40(19) .
C4 C5 C8 118.38(19) .
C6 C5 C8 123.07(18) .
C5 C6 C7 120.31(18) .
C5 C6 C9 119.39(18) .
C7 C6 C9 120.13(18) .
C2 C7 C6 120.24(19) .
C2 C7 C9 120.95(18) 3_656
C6 C7 C9 118.59(18) 3_656
O3 C8 O4 126.59(19) .
O3 C8 C5 117.03(19) .
O4 C8 C5 116.24(19) .
O5 C9 C6 120.07(19) .
O5 C9 C7 119.97(18) 3_656
C6 C9 C7 119.71(17) 3_656
N1 C11 C12 121.1(2) .
N1 C11 H11 119.4 .
C12 C11 H11 119.4 .
C11 C12 C13 118.2(2) .
C11 C12 H12 120.9 .
C13 C12 H12 120.9 .
N2 C13 C12 121.4(2) .
N2 C13 H13 119.3 .
C12 C13 H13 119.3 .
N1 C14 N2 126.50(18) .
N1 C14 C14 117.1(2) 3_657
N2 C14 C14 116.4(2) 3_657
C14 N1 C11 116.58(18) .
C14 N1 Ni1 114.40(13) .
C11 N1 Ni1 129.00(14) .
C14 N2 C13 116.12(18) .
C14 N2 Ni1 113.74(13) 3_657
C13 N2 Ni1 129.68(14) 3_657
C8 O4 Ni1 128.40(14) .
Ni1 O1W H1WA 113.1 .
Ni1 O1W H1WB 110.2 .
H1WA O1W H1WB 110.5 .
Ni1 O2W H2WA 99.8 .
Ni1 O2W H2WB 115.3 .
H2WA O2W H2WB 109.5 .
Ni1 O3W H3WA 116.6 .
Ni1 O3W H3WB 113.9 .
H3WA O3W H3WB 108.9 .
H4WA O4W H4WB 110.9 .
H5WA O5W H5WB 110.2 .
H6WA O6W H6WB 110.9 .

loop_
_geom_bond_atom_site_label_1
_geom_bond_atom_site_label_2
_geom_bond_distance
_geom_bond_site_symmetry_2
Ni1 O2W 2.0410(15) .
Ni1 O3W 2.0496(15) .
Ni1 O4 2.0558(14) .
Ni1 O1W 2.0637(14) .
Ni1 N1 2.1157(17) .
Ni1 N2 2.1379(17) 3_657
C1 O1 1.252(3) .
C1 O2 1.253(3) .
C1 C2 1.523(3) .
C2 C3 1.389(3) .
C2 C7 1.401(3) .
C3 C4 1.384(3) .
C3 H3 0.9300 .
C4 C5 1.385(3) .
C4 H4 0.9300 .
C5 C6 1.404(3) .
C5 C8 1.516(3) .
C6 C7 1.409(3) .
C6 C9 1.484(3) .
C7 C9 1.487(3) 3_656
C8 O3 1.242(3) .
C8 O4 1.264(3) .
C9 O5 1.216(2) .
C9 C7 1.487(3) 3_656
C11 N1 1.339(3) .
C11 C12 1.375(3) .
C11 H11 0.9300 .
C12 C13 1.377(3) .
C12 H12 0.9300 .
C13 N2 1.339(3) .
C13 H13 0.9300 .
C14 N1 1.329(3) .
C14 N2 1.336(3) .
C14 C14 1.476(4) 3_657
N2 Ni1 2.1379(17) 3_657
O1W H1WA 0.8499 .
O1W H1WB 0.8500 .
O2W H2WA 0.8502 .
O2W H2WB 0.8500 .
O3W H3WA 0.8501 .
O3W H3WB 0.8501 .
O4W H4WA 0.8500 .
O4W H4WB 0.8477 .
O5W H5WA 0.8499 .
O5W H5WB 0.8501 .
O6W H6WA 0.8500 .
O6W H6WB 0.8499 .

loop_
_geom_hbond_atom_site_label_D
_geom_hbond_atom_site_label_H
_geom_hbond_atom_site_label_A
_geom_hbond_distance_DH
_geom_hbond_distance_HA
_geom_hbond_distance_DA
_geom_hbond_angle_DHA
_geom_hbond_site_symmetry_A
O1W H1WB O2 0.85 1.90 2.742(2) 172.6 3_556
O3W H3WA O1 0.85 1.86 2.709(2) 172.3 3_556
O2W H2WA O3 0.85 1.87 2.690(2) 163.0 .
O2W H2WB O4W 0.85 1.85 2.690(3) 170.3 .
O1W H1WA O1 0.85 1.95 2.790(2) 171.1 4_566
O5W H5WA O2 0.85 1.84 2.686(2) 177.6 4_566
O3W H3WB O5W 0.85 1.84 2.691(2) 173.7 1_545
O4W H4WA O5W 0.85 1.96 2.780(3) 161.6 3_667
O4W H4WB O6W 0.85 2.00 2.755(3) 148.5 2_646
O5W H5WB O3 0.85 1.94 2.789(2) 172.3 2_656
O6W H6WA O4 0.85 2.10 2.950(3) 173.3 1_565
O6W H6WB O1 0.85 2.60 3.127(3) 121.5 3_566

loop_
_geom_torsion_atom_site_label_1
_geom_torsion_atom_site_label_2
_geom_torsion_atom_site_label_3
_geom_torsion_atom_site_label_4
_geom_torsion
_geom_torsion_site_symmetry_1
_geom_torsion_site_symmetry_4
O1 C1 C2 C3 57.0(3) . .
O2 C1 C2 C3 -118.0(2) . .
O1 C1 C2 C7 -128.1(2) . .
O2 C1 C2 C7 57.0(3) . .
C7 C2 C3 C4 -1.0(3) . .
C1 C2 C3 C4 174.2(2) . .
C2 C3 C4 C5 -1.3(3) . .
C3 C4 C5 C6 0.9(3) . .
C3 C4 C5 C8 176.6(2) . .
C4 C5 C6 C7 1.9(3) . .
C8 C5 C6 C7 -173.60(19) . .
C4 C5 C6 C9 -173.30(19) . .
C8 C5 C6 C9 11.2(3) . .
C3 C2 C7 C6 3.7(3) . .
C1 C2 C7 C6 -171.16(19) . .
C3 C2 C7 C9 -170.91(19) . 3_656
C1 C2 C7 C9 14.2(3) . 3_656
C5 C6 C7 C2 -4.2(3) . .
C9 C6 C7 C2 170.92(19) . .
C5 C6 C7 C9 170.54(19) . 3_656
C9 C6 C7 C9 -14.3(3) . 3_656
C4 C5 C8 O3 -101.1(2) . .
C6 C5 C8 O3 74.4(3) . .
C4 C5 C8 O4 75.0(3) . .
C6 C5 C8 O4 -109.6(2) . .
C5 C6 C9 O5 15.5(3) . .
C7 C6 C9 O5 -159.6(2) . .
C5 C6 C9 C7 -170.34(18) . 3_656
C7 C6 C9 C7 14.5(3) . 3_656
N1 C11 C12 C13 1.4(4) . .
C11 C12 C13 N2 -2.0(4) . .
N2 C14 N1 C11 -2.9(3) . .
C14 C14 N1 C11 177.0(2) 3_657 .
N2 C14 N1 Ni1 175.31(17) . .
C14 C14 N1 Ni1 -4.8(3) 3_657 .
C12 C11 N1 C14 0.9(3) . .
C12 C11 N1 Ni1 -177.05(18) . .
O2W Ni1 N1 C14 -84.86(15) . .
O3W Ni1 N1 C14 102.69(15) . .
O4 Ni1 N1 C14 27.0(6) . .
O1W Ni1 N1 C14 -171.17(15) . .
N2 Ni1 N1 C14 5.41(14) 3_657 .
O2W Ni1 N1 C11 93.1(2) . .
O3W Ni1 N1 C11 -79.3(2) . .
O4 Ni1 N1 C11 -155.0(5) . .
O1W Ni1 N1 C11 6.8(2) . .
N2 Ni1 N1 C11 -176.6(2) 3_657 .
N1 C14 N2 C13 2.4(3) . .
C14 C14 N2 C13 -177.6(2) 3_657 .
N1 C14 N2 Ni1 175.33(17) . 3_657
C14 C14 N2 Ni1 -4.6(3) 3_657 3_657
C12 C13 N2 C14 0.2(3) . .
C12 C13 N2 Ni1 -171.39(19) . 3_657
O3 C8 O4 Ni1 7.2(3) . .
C5 C8 O4 Ni1 -168.42(13) . .
O2W Ni1 O4 C8 8.13(17) . .
O3W Ni1 O4 C8 -179.25(17) . .
O1W Ni1 O4 C8 94.65(17) . .
N1 Ni1 O4 C8 -103.5(5) . .
N2 Ni1 O4 C8 -82.27(18) 3_657 .
